data_2228281
loop_
_publ_author_name
'\<St\<epni\<cka, Petr'
'Z\'abransk\'y, Martin'
'C\'isa\<rov\'a, Ivana'

_publ_section_title
;
 Piperidinium <i>N</i>-(ferrocenylcarbonyl)glycinate
;
_journal_coeditor_code DN2612
_journal_issue 12
_journal_name_full 'Acta Crystallographica Section E'
_journal_page_first m1506
_journal_page_last m1507
_journal_paper_doi 10.1107/S1600536810041747
_journal_volume 66
_journal_year 2010
_chemical_formula_iupac '(C5 H12 N) [Fe (C5 H5) (C8 H7 N O3)]'
_chemical_formula_moiety 'C13 H12 Fe N O3, C5 H12 N'
_chemical_formula_sum 'C18 H24 Fe N2 O3'
_chemical_formula_weight 372.24
_chemical_name_systematic
;
Piperidinium <i>N</i>-(ferrocenylcarbonyl)glycinate
;
_space_group_IT_number 14
_symmetry_cell_setting monoclinic
_symmetry_space_group_name_Hall '-P 2ybc'
_symmetry_space_group_name_H-M 'P 1 21/c 1'
_atom_sites_solution_primary direct
_atom_sites_solution_secondary difmap
_audit_creation_method SHELXL-97
_cell_angle_alpha 90.00
_cell_angle_beta 105.780(2)
_cell_angle_gamma 90.00
_cell_formula_units_Z 4
_cell_length_a 13.9055(4)
_cell_length_b 7.6150(2)
_cell_length_c 16.5968(5)
_cell_measurement_reflns_used 3696
_cell_measurement_temperature 150(2)
_cell_measurement_theta_max 26.37
_cell_measurement_theta_min 1.00
_cell_volume 1691.21(8)
_computing_cell_refinement 'HKL Scalepack (Otwinowski & Minor, 1997)'
_computing_data_collection 'COLLECT (Nonius, 2000)'
_computing_data_reduction 'HKL Denzo and Scalepack (Otwinowski & Minor, 1997)'
_computing_molecular_graphics 'PLATON (Spek, 2009)'
_computing_publication_material 'PLATON (Spek, 2009)'
_computing_structure_refinement 'SHELXL97 (Sheldrick, 2008)'
_computing_structure_solution 'SIR97 (Altomare <i>et al.</i>, 1999)'
_diffrn_ambient_temperature 150(2)
_diffrn_detector_area_resol_mean 9.091
_diffrn_measured_fraction_theta_full 1.000
_diffrn_measured_fraction_theta_max 1.000
_diffrn_measurement_device_type 'Nonius KappaCCD'
_diffrn_measurement_method '\w and \p scans to fill the Ewald sphere'
_diffrn_radiation_monochromator 'horizontally mounted graphite crystal'
_diffrn_radiation_source 'fine-focus sealed tube'
_diffrn_radiation_type MoK\a
_diffrn_radiation_wavelength 0.71073
_diffrn_reflns_av_R_equivalents 0.044
_diffrn_reflns_av_sigmaI/netI 0.0263
_diffrn_reflns_limit_h_max 17
_diffrn_reflns_limit_h_min -17
_diffrn_reflns_limit_k_max 9
_diffrn_reflns_limit_k_min -9
_diffrn_reflns_limit_l_max 20
_diffrn_reflns_limit_l_min -20
_diffrn_reflns_number 25843
_diffrn_reflns_theta_full 26.35
_diffrn_reflns_theta_max 26.35
_diffrn_reflns_theta_min 1.52
_diffrn_standards_number 0
_exptl_absorpt_coefficient_mu 0.910
_exptl_absorpt_correction_type none
_exptl_crystal_colour yellow
_exptl_crystal_density_diffrn 1.462
_exptl_crystal_density_method 'not measured'
_exptl_crystal_description plate
_exptl_crystal_F_000 784
_exptl_crystal_size_max 0.25
_exptl_crystal_size_mid 0.22
_exptl_crystal_size_min 0.15
_refine_diff_density_max 0.267
_refine_diff_density_min -0.286
_refine_ls_extinction_method none
_refine_ls_goodness_of_fit_ref 1.110
_refine_ls_hydrogen_treatment constr
_refine_ls_matrix_type full
_refine_ls_number_parameters 217
_refine_ls_number_reflns 3456
_refine_ls_number_restraints 0
_refine_ls_restrained_S_all 1.110
_refine_ls_R_factor_all 0.0385
_refine_ls_R_factor_gt 0.0305
_refine_ls_shift/su_max 0.000
_refine_ls_shift/su_mean 0.000
_refine_ls_structure_factor_coef Fsqd
_refine_ls_weighting_details 'calc w=1/[\s^2^(Fo^2^)+(0.0234P)^2^+1.3244P] where P=(Fo^2^+2Fc^2^)/3'
_refine_ls_weighting_scheme calc
_refine_ls_wR_factor_gt 0.0726
_refine_ls_wR_factor_ref 0.0756
_reflns_number_gt 2960
_reflns_number_total 3456
_reflns_threshold_expression I>2\s(I)
_cod_data_source_file dn2612.cif
_cod_data_source_block I
_cod_original_sg_symbol_H-M 'P 21/c'
_cod_database_code 2228281
_cod_database_fobs_code 2228281

loop_
_symmetry_equiv_pos_as_xyz
'x, y, z'
'-x, y+1/2, -z+1/2'
'-x, -y, -z'
'x, -y-1/2, z-1/2'

loop_
_atom_site_type_symbol
_atom_site_label
_atom_site_fract_x
_atom_site_fract_y
_atom_site_fract_z
_atom_site_U_iso_or_equiv
_atom_site_adp_type
_atom_site_calc_flag
_atom_site_refinement_flags
_atom_site_occupancy
_atom_site_disorder_assembly
_atom_site_disorder_group
Fe Fe 0.14161(2) 0.21877(4) 0.174028(17) 0.02423(9) Uani d . 1 . .
O O1 0.33180(10) 0.60519(18) 0.23818(9) 0.0292(3) Uani d . 1 . .
O O2 0.45779(10) 0.33934(18) 0.36777(8) 0.0276(3) Uani d . 1 . .
O O3 0.58097(10) 0.53347(18) 0.38131(8) 0.0288(3) Uani d . 1 . .
N N1 0.40631(11) 0.3748(2) 0.19374(10) 0.0231(3) Uani d . 1 . .
H H1N 0.3988 0.2730 0.1668 0.028 Uiso d R 1 . .
C C1 0.22784(14) 0.4080(3) 0.14255(12) 0.0238(4) Uani d . 1 . .
C C2 0.13442(14) 0.4816(3) 0.14607(13) 0.0286(4) Uani d . 1 . .
H H2 0.1258 0.5733 0.1805 0.034 Uiso calc R 1 . .
C C3 0.05759(16) 0.3900(3) 0.08792(14) 0.0339(5) Uani d . 1 . .
H H3 -0.0106 0.4109 0.0776 0.041 Uiso calc R 1 . .
C C4 0.10200(16) 0.2611(3) 0.04804(13) 0.0338(5) Uani d . 1 . .
H H4 0.0681 0.1831 0.0070 0.041 Uiso calc R 1 . .
C C5 0.20758(15) 0.2717(3) 0.08169(12) 0.0275(4) Uani d . 1 . .
H H5 0.2548 0.2020 0.0666 0.033 Uiso calc R 1 . .
C C6 0.22092(16) 0.1253(3) 0.28749(13) 0.0323(5) Uani d . 1 . .
H H6 0.2831 0.1657 0.3186 0.039 Uiso calc R 1 . .
C C7 0.12645(16) 0.1899(3) 0.29199(13) 0.0331(5) Uani d . 1 . .
H H7 0.1160 0.2795 0.3268 0.040 Uiso calc R 1 . .
C C8 0.05104(17) 0.0937(3) 0.23426(14) 0.0364(5) Uani d . 1 . .
H H8 -0.0175 0.1092 0.2244 0.044 Uiso calc R 1 . .
C C9 0.09846(17) -0.0297(3) 0.19440(15) 0.0369(5) Uani d . 1 . .
H H9 0.0664 -0.1098 0.1536 0.044 Uiso calc R 1 . .
C C10 0.20368(17) -0.0108(3) 0.22739(14) 0.0352(5) Uani d . 1 . .
H H10 0.2524 -0.0763 0.2121 0.042 Uiso calc R 1 . .
C C11 0.32579(14) 0.4699(2) 0.19603(11) 0.0225(4) Uani d . 1 . .
C C12 0.50438(14) 0.4274(3) 0.24432(12) 0.0230(4) Uani d . 1 . .
H H12A 0.5197 0.5426 0.2262 0.028 Uiso calc R 1 . .
H H12B 0.5536 0.3458 0.2346 0.028 Uiso calc R 1 . .
C C13 0.51381(14) 0.4337(2) 0.33808(12) 0.0230(4) Uani d . 1 . .
N N2 0.37021(12) 0.5724(2) 0.45421(10) 0.0283(4) Uani d . 1 . .
H H2N 0.4048 0.5013 0.4277 0.034 Uiso d R 1 . .
H H3N 0.3928 0.5410 0.5148 0.034 Uiso d R 1 . .
C C21 0.39265(16) 0.7595(3) 0.44159(13) 0.0329(5) Uani d . 1 . .
H H21A 0.3741 0.7862 0.3822 0.039 Uiso calc R 1 . .
H H21B 0.4638 0.7805 0.4637 0.039 Uiso calc R 1 . .
C C22 0.33498(16) 0.8779(3) 0.48587(14) 0.0343(5) Uani d . 1 . .
H H22A 0.3467 0.9997 0.4743 0.041 Uiso calc R 1 . .
H H22B 0.3590 0.8599 0.5459 0.041 Uiso calc R 1 . .
C C23 0.22331(16) 0.8399(3) 0.45705(13) 0.0326(5) Uani d . 1 . .
H H23A 0.1974 0.8728 0.3987 0.039 Uiso calc R 1 . .
H H23B 0.1891 0.9095 0.4896 0.039 Uiso calc R 1 . .
C C24 0.20298(16) 0.6455(3) 0.46742(13) 0.0325(5) Uani d . 1 . .
H H24A 0.2212 0.6159 0.5265 0.039 Uiso calc R 1 . .
H H24B 0.1322 0.6221 0.4446 0.039 Uiso calc R 1 . .
C C25 0.26207(15) 0.5325(3) 0.42294(12) 0.0297(4) Uani d . 1 . .
H H25A 0.2507 0.4095 0.4324 0.036 Uiso calc R 1 . .
H H25B 0.2397 0.5544 0.3632 0.036 Uiso calc R 1 . .

loop_
_atom_site_aniso_label
_atom_site_aniso_U_11
_atom_site_aniso_U_22
_atom_site_aniso_U_33
_atom_site_aniso_U_12
_atom_site_aniso_U_13
_atom_site_aniso_U_23
Fe 0.02232(15) 0.02174(15) 0.02877(16) 0.00023(12) 0.00721(11) 0.00277(12)
O1 0.0284(7) 0.0236(7) 0.0364(8) 0.0000(6) 0.0102(6) -0.0050(6)
O2 0.0302(7) 0.0273(7) 0.0278(7) -0.0035(6) 0.0119(6) 0.0000(6)
O3 0.0303(7) 0.0277(8) 0.0252(7) -0.0055(6) 0.0021(6) 0.0017(6)
N1 0.0234(8) 0.0221(8) 0.0238(8) -0.0004(7) 0.0064(7) -0.0030(7)
C1 0.0241(10) 0.0215(9) 0.0258(10) 0.0010(8) 0.0070(8) 0.0055(8)
C2 0.0266(10) 0.0224(10) 0.0379(11) 0.0047(8) 0.0106(9) 0.0078(9)
C3 0.0241(10) 0.0334(12) 0.0417(12) 0.0023(9) 0.0046(9) 0.0138(10)
C4 0.0303(11) 0.0381(12) 0.0288(10) -0.0063(9) 0.0011(9) 0.0030(9)
C5 0.0280(10) 0.0300(11) 0.0249(10) -0.0005(9) 0.0082(8) 0.0007(8)
C6 0.0330(11) 0.0314(12) 0.0312(11) 0.0008(9) 0.0064(9) 0.0112(9)
C7 0.0390(12) 0.0317(12) 0.0314(11) -0.0013(10) 0.0143(9) 0.0036(9)
C8 0.0324(12) 0.0377(12) 0.0421(12) -0.0059(10) 0.0152(10) 0.0077(10)
C9 0.0468(13) 0.0231(11) 0.0408(13) -0.0088(10) 0.0118(11) 0.0024(10)
C10 0.0417(12) 0.0241(11) 0.0412(13) 0.0075(9) 0.0135(10) 0.0098(9)
C11 0.0263(10) 0.0197(9) 0.0231(9) -0.0006(8) 0.0094(8) 0.0028(8)
C12 0.0217(9) 0.0210(10) 0.0272(10) -0.0006(8) 0.0081(8) -0.0001(8)
C13 0.0238(9) 0.0194(9) 0.0260(10) 0.0042(8) 0.0071(8) 0.0010(8)
N2 0.0316(9) 0.0311(9) 0.0234(8) 0.0044(8) 0.0096(7) -0.0014(7)
C21 0.0315(11) 0.0366(12) 0.0311(11) -0.0042(9) 0.0098(9) -0.0012(9)
C22 0.0400(12) 0.0276(11) 0.0343(11) 0.0012(10) 0.0086(10) -0.0025(9)
C23 0.0351(11) 0.0318(11) 0.0306(11) 0.0091(9) 0.0084(9) 0.0020(9)
C24 0.0307(11) 0.0376(12) 0.0302(11) 0.0030(9) 0.0102(9) 0.0037(9)
C25 0.0329(11) 0.0304(11) 0.0248(10) -0.0014(9) 0.0061(9) 0.0004(9)

loop_
_atom_type_symbol
_atom_type_description
_atom_type_scat_dispersion_real
_atom_type_scat_dispersion_imag
_atom_type_scat_source
C C 0.0033 0.0016 'International Tables Vol C Tables 4.2.6.8 and 6.1.1.4'
H H 0.0000 0.0000 'International Tables Vol C Tables 4.2.6.8 and 6.1.1.4'
N N 0.0061 0.0033 'International Tables Vol C Tables 4.2.6.8 and 6.1.1.4'
O O 0.0106 0.0060 'International Tables Vol C Tables 4.2.6.8 and 6.1.1.4'
Fe Fe 0.3463 0.8444 'International Tables Vol C Tables 4.2.6.8 and 6.1.1.4'

loop_
_geom_angle_atom_site_label_1
_geom_angle_atom_site_label_2
_geom_angle_atom_site_label_3
_geom_angle_site_symmetry_1
_geom_angle_site_symmetry_3
_geom_angle
_geom_angle_publ_flag
C5 Fe C1 . . 41.00(8) ?
C5 Fe C6 . . 121.73(8) ?
C1 Fe C6 . . 106.07(8) ?
C5 Fe C7 . . 158.99(9) ?
C1 Fe C7 . . 123.11(8) ?
C6 Fe C7 . . 40.93(9) ?
C5 Fe C4 . . 40.99(8) ?
C1 Fe C4 . . 68.76(8) ?
C6 Fe C4 . . 158.79(9) ?
C7 Fe C4 . . 158.97(9) ?
C5 Fe C9 . . 121.53(9) ?
C1 Fe C9 . . 157.05(9) ?
C6 Fe C9 . . 68.42(9) ?
C7 Fe C9 . . 68.21(9) ?
C4 Fe C9 . . 107.89(9) ?
C5 Fe C10 . . 105.85(9) ?
C1 Fe C10 . . 120.62(8) ?
C6 Fe C10 . . 40.57(9) ?
C7 Fe C10 . . 68.45(9) ?
C4 Fe C10 . . 123.02(9) ?
C9 Fe C10 . . 40.80(9) ?
C5 Fe C8 . . 158.01(9) ?
C1 Fe C8 . . 160.30(9) ?
C6 Fe C8 . . 68.62(9) ?
C7 Fe C8 . . 40.63(9) ?
C4 Fe C8 . . 123.03(9) ?
C9 Fe C8 . . 40.44(9) ?
C10 Fe C8 . . 68.46(9) ?
C5 Fe C3 . . 68.66(8) ?
C1 Fe C3 . . 68.52(8) ?
C6 Fe C3 . . 158.55(9) ?
C7 Fe C3 . . 123.40(9) ?
C4 Fe C3 . . 40.54(9) ?
C9 Fe C3 . . 124.61(9) ?
C10 Fe C3 . . 160.19(9) ?
C8 Fe C3 . . 109.10(9) ?
C5 Fe C2 . . 68.87(8) ?
C1 Fe C2 . . 41.02(7) ?
C6 Fe C2 . . 122.11(9) ?
C7 Fe C2 . . 108.14(9) ?
C4 Fe C2 . . 68.31(9) ?
C9 Fe C2 . . 160.71(9) ?
C10 Fe C2 . . 157.30(9) ?
C8 Fe C2 . . 124.52(9) ?
C3 Fe C2 . . 40.34(8) ?
C11 N1 C12 . . 119.69(16) ?
C11 N1 H1N . . 120.1 ?
C12 N1 H1N . . 119.7 ?
C5 C1 C2 . . 107.95(18) ?
C5 C1 C11 . . 128.91(18) ?
C2 C1 C11 . . 123.13(18) ?
C5 C1 Fe . . 69.40(11) ?
C2 C1 Fe . . 70.21(11) ?
C11 C1 Fe . . 125.49(13) ?
C3 C2 C1 . . 107.76(19) ?
C3 C2 Fe . . 69.78(12) ?
C1 C2 Fe . . 68.77(11) ?
C3 C2 H2 . . 126.1 ?
C1 C2 H2 . . 126.1 ?
Fe C2 H2 . . 126.9 ?
C2 C3 C4 . . 108.44(18) ?
C2 C3 Fe . . 69.89(11) ?
C4 C3 Fe . . 69.30(12) ?
C2 C3 H3 . . 125.8 ?
C4 C3 H3 . . 125.8 ?
Fe C3 H3 . . 126.6 ?
C3 C4 C5 . . 108.16(19) ?
C3 C4 Fe . . 70.16(12) ?
C5 C4 Fe . . 69.17(11) ?
C3 C4 H4 . . 125.9 ?
C5 C4 H4 . . 125.9 ?
Fe C4 H4 . . 126.3 ?
C1 C5 C4 . . 107.69(18) ?
C1 C5 Fe . . 69.60(11) ?
C4 C5 Fe . . 69.85(12) ?
C1 C5 H5 . . 126.2 ?
C4 C5 H5 . . 126.2 ?
Fe C5 H5 . . 126.0 ?
C10 C6 C7 . . 108.0(2) ?
C10 C6 Fe . . 70.00(12) ?
C7 C6 Fe . . 69.64(12) ?
C10 C6 H6 . . 126.0 ?
C7 C6 H6 . . 126.0 ?
Fe C6 H6 . . 125.9 ?
C8 C7 C6 . . 108.0(2) ?
C8 C7 Fe . . 69.93(12) ?
C6 C7 Fe . . 69.43(12) ?
C8 C7 H7 . . 126.0 ?
C6 C7 H7 . . 126.0 ?
Fe C7 H7 . . 126.2 ?
C9 C8 C7 . . 107.9(2) ?
C9 C8 Fe . . 69.68(12) ?
C7 C8 Fe . . 69.44(12) ?
C9 C8 H8 . . 126.1 ?
C7 C8 H8 . . 126.1 ?
Fe C8 H8 . . 126.4 ?
C8 C9 C10 . . 108.3(2) ?
C8 C9 Fe . . 69.88(12) ?
C10 C9 Fe . . 69.63(12) ?
C8 C9 H9 . . 125.8 ?
C10 C9 H9 . . 125.8 ?
Fe C9 H9 . . 126.2 ?
C6 C10 C9 . . 107.8(2) ?
C6 C10 Fe . . 69.43(12) ?
C9 C10 Fe . . 69.57(12) ?
C6 C10 H10 . . 126.1 ?
C9 C10 H10 . . 126.1 ?
Fe C10 H10 . . 126.5 ?
O1 C11 N1 . . 122.50(18) ?
O1 C11 C1 . . 120.83(17) ?
N1 C11 C1 . . 116.63(17) ?
N1 C12 C13 . . 113.93(15) ?
N1 C12 H12A . . 108.8 ?
C13 C12 H12A . . 108.8 ?
N1 C12 H12B . . 108.8 ?
C13 C12 H12B . . 108.8 ?
H12A C12 H12B . . 107.7 ?
O2 C13 O3 . . 124.25(17) ?
O2 C13 C12 . . 119.45(17) ?
O3 C13 C12 . . 116.28(16) ?
C25 N2 C21 . . 112.28(16) ?
C25 N2 H2N . . 109.1 ?
C21 N2 H2N . . 110.0 ?
C25 N2 H3N . . 108.4 ?
C21 N2 H3N . . 110.5 ?
H2N N2 H3N . . 106.3 ?
N2 C21 C22 . . 109.99(17) ?
N2 C21 H21A . . 109.7 ?
C22 C21 H21A . . 109.7 ?
N2 C21 H21B . . 109.7 ?
C22 C21 H21B . . 109.7 ?
H21A C21 H21B . . 108.2 ?
C21 C22 C23 . . 111.20(18) ?
C21 C22 H22A . . 109.4 ?
C23 C22 H22A . . 109.4 ?
C21 C22 H22B . . 109.4 ?
C23 C22 H22B . . 109.4 ?
H22A C22 H22B . . 108.0 ?
C22 C23 C24 . . 110.71(18) ?
C22 C23 H23A . . 109.5 ?
C24 C23 H23A . . 109.5 ?
C22 C23 H23B . . 109.5 ?
C24 C23 H23B . . 109.5 ?
H23A C23 H23B . . 108.1 ?
C25 C24 C23 . . 110.77(17) ?
C25 C24 H24A . . 109.5 ?
C23 C24 H24A . . 109.5 ?
C25 C24 H24B . . 109.5 ?
C23 C24 H24B . . 109.5 ?
H24A C24 H24B . . 108.1 ?
N2 C25 C24 . . 110.26(17) ?
N2 C25 H25A . . 109.6 ?
C24 C25 H25A . . 109.6 ?
N2 C25 H25B . . 109.6 ?
C24 C25 H25B . . 109.6 ?
H25A C25 H25B . . 108.1 ?

loop_
_geom_bond_atom_site_label_1
_geom_bond_atom_site_label_2
_geom_bond_site_symmetry_2
_geom_bond_distance
_geom_bond_publ_flag
Fe C5 . 2.0290(19) ?
Fe C1 . 2.0316(19) ?
Fe C6 . 2.034(2) ?
Fe C7 . 2.037(2) ?
Fe C4 . 2.038(2) ?
Fe C9 . 2.041(2) ?
Fe C10 . 2.042(2) ?
Fe C8 . 2.044(2) ?
Fe C3 . 2.049(2) ?
Fe C2 . 2.051(2) ?
O1 C11 . 1.235(2) ?
O2 C13 . 1.255(2) ?
O3 C13 . 1.265(2) ?
N1 C11 . 1.342(2) ?
N1 C12 . 1.450(2) ?
N1 H1N . 0.8865 ?
C1 C5 . 1.422(3) ?
C1 C2 . 1.430(3) ?
C1 C11 . 1.486(3) ?
C2 C3 . 1.414(3) ?
C2 H2 . 0.9300 ?
C3 C4 . 1.416(3) ?
C3 H3 . 0.9300 ?
C4 C5 . 1.424(3) ?
C4 H4 . 0.9300 ?
C5 H5 . 0.9300 ?
C6 C10 . 1.413(3) ?
C6 C7 . 1.424(3) ?
C6 H6 . 0.9300 ?
C7 C8 . 1.417(3) ?
C7 H7 . 0.9300 ?
C8 C9 . 1.412(3) ?
C8 H8 . 0.9300 ?
C9 C10 . 1.423(3) ?
C9 H9 . 0.9300 ?
C10 H10 . 0.9300 ?
C12 C13 . 1.526(3) ?
C12 H12A . 0.9700 ?
C12 H12B . 0.9700 ?
N2 C25 . 1.483(3) ?
N2 C21 . 1.485(3) ?
N2 H2N . 0.9128 ?
N2 H3N . 0.9980 ?
C21 C22 . 1.522(3) ?
C21 H21A . 0.9700 ?
C21 H21B . 0.9700 ?
C22 C23 . 1.523(3) ?
C22 H22A . 0.9700 ?
C22 H22B . 0.9700 ?
C23 C24 . 1.525(3) ?
C23 H23A . 0.9700 ?
C23 H23B . 0.9700 ?
C24 C25 . 1.513(3) ?
C24 H24A . 0.9700 ?
C24 H24B . 0.9700 ?
C25 H25A . 0.9700 ?
C25 H25B . 0.9700 ?

loop_
_geom_hbond_atom_site_label_D
_geom_hbond_atom_site_label_H
_geom_hbond_atom_site_label_A
_geom_hbond_site_symmetry_D
_geom_hbond_site_symmetry_H
_geom_hbond_site_symmetry_A
_geom_hbond_distance_DH
_geom_hbond_distance_HA
_geom_hbond_distance_DA
_geom_hbond_angle_DHA
_geom_hbond_publ_flag
N2 H2N O2 . . . 0.91 1.86 2.764(2) 172 yes
N2 H3N O3 . . 3_666 1.00 1.76 2.749(2) 172 yes
N2 H3N O2 . . 3_666 1.00 2.60 3.325(2) 130 yes
N1 H1N O3 . . 2_645 0.89 2.04 2.908(2) 166 yes
C5 H5 O3 . . 2_645 0.93 2.56 3.366(3) 146 yes
C12 H12B O1 . . 2_645 0.97 2.39 3.307(3) 158 yes
